data_4313546
loop_
_publ_author_name
'Richard D. Adams'
'Burjor Captain'
'Wei Fu'
'Perry J. Pellechia'

_publ_section_title
;
 Dynamical Intramolecular Metal-to-Metal Ligand Exchange of Phosphine and
 Thioether Ligands in Derivatives PtRu5(CO)16(\m6-C)
;
_journal_name_full 'Inorganic Chemistry'
_journal_page_first 3111
_journal_page_last 3118
_journal_paper_doi 10.1021/ic0207000
_journal_volume 42
_journal_year 2003
_chemical_formula_sum 'C24 H11 O15 P Pt Ru5'
_chemical_formula_weight 1270.76
_space_group_IT_number 33
_symmetry_cell_setting orthorhombic
_symmetry_Int_Tables_number 33
_symmetry_space_group_name_Hall 'P 2c -2n'
_symmetry_space_group_name_H-M 'P n a 21'
_audit_creation_date 1999-11-29
_audit_creation_method 'by teXsan v1.8'
_audit_update_record
;
?
;
_cell_angle_alpha 90
_cell_angle_beta 90
_cell_angle_gamma 90
_cell_formula_units_Z 8
_cell_length_a 44.897(5)
_cell_length_b 14.590(2)
_cell_length_c 10.208(2)
_cell_measurement_reflns_used 15
_cell_measurement_temperature 296.2
_cell_measurement_theta_max 3.5
_cell_measurement_theta_min 2.2
_cell_volume 6686.7(18)
_computing_cell_refinement 'MSC/AFC Diffractometer Control'
_computing_data_collection 'MSC/AFC Diffractometer Control'
_computing_data_reduction 'teXsan (MSC, 1992-1997)'
_computing_publication_material 'teXsan (MSC, 1992-1997)'
_computing_structure_refinement 'teXsan (MSC, 1992-1997)'
_computing_structure_solution
;
SIR92 (Altomare, et. al. 1993)
;
_diffrn_ambient_temperature 296.2
_diffrn_measurement_device_type 'Rigaku AFC6S'
_diffrn_measurement_method \w-2\q
_diffrn_orient_matrix_UB_11 -0.01670
_diffrn_orient_matrix_UB_12 0.04551
_diffrn_orient_matrix_UB_13 -0.00512
_diffrn_orient_matrix_UB_21 -0.01483
_diffrn_orient_matrix_UB_22 -0.05110
_diffrn_orient_matrix_UB_23 0.00598
_diffrn_orient_matrix_UB_31 0.00002
_diffrn_orient_matrix_UB_32 0.00543
_diffrn_orient_matrix_UB_33 0.09750
_diffrn_radiation_detector 'scintillation counter'
_diffrn_radiation_monochromator graphite
_diffrn_radiation_source 'X-ray tube'
_diffrn_radiation_type 'Mo K\a'
_diffrn_radiation_wavelength 0.7107
_diffrn_reflns_av_R_equivalents 0.00000
_diffrn_reflns_av_sigmaI/netI 0.050
_diffrn_reflns_limit_h_max 47
_diffrn_reflns_limit_h_min 0
_diffrn_reflns_limit_k_max 15
_diffrn_reflns_limit_k_min 0
_diffrn_reflns_limit_l_max 0
_diffrn_reflns_limit_l_min -10
_diffrn_reflns_number 4662
_diffrn_reflns_reduction_process 'Lp corrections applied'
_diffrn_reflns_theta_max 22.00
_diffrn_reflns_theta_min 0.46
_diffrn_standards_decay_% 18.31
_diffrn_standards_interval_count 150
_diffrn_standards_number 3
_exptl_absorpt_coefficient_mu 6.466
_exptl_absorpt_correction_T_max 1.000
_exptl_absorpt_correction_T_min 0.347
_exptl_absorpt_correction_type
;
\DF (DIFABS; Walker & Stuart, 1983)
;
_exptl_crystal_colour --------------------
_exptl_crystal_density_diffrn 2.524
_exptl_crystal_density_meas ?
_exptl_crystal_description ----------
_exptl_crystal_F_000 4704.00
_exptl_crystal_size_max 0.00
_exptl_crystal_size_mid 0.00
_exptl_crystal_size_min 0.00
_refine_diff_density_max 1.36
_refine_diff_density_min -1.17
_refine_ls_extinction_coef 0.00000034(2)
_refine_ls_extinction_expression 'equ(3) Acta Cryst.(1968) A24, p213.'
_refine_ls_extinction_method 'Zachariasen (1967)'
_refine_ls_goodness_of_fit_all 1.668
_refine_ls_goodness_of_fit_ref 1.668
_refine_ls_hydrogen_treatment noref
_refine_ls_matrix_type full
_refine_ls_number_constraints 0
_refine_ls_number_parameters 440
_refine_ls_number_reflns 3203
_refine_ls_number_restraints 0
_refine_ls_R_factor_all 0.0581
_refine_ls_R_factor_gt 0.0581
_refine_ls_shift/esd_max 0.0706
_refine_ls_shift/esd_mean 0.0000
_refine_ls_structure_factor_coef F
_refine_ls_weighting_details 'w = 1/[\s^2^(Fo) + 0.00160|Fo|^2^]'
_refine_ls_weighting_scheme calc
_refine_ls_wR_factor_all 0.0798
_refine_ls_wR_factor_ref 0.0798
_reflns_number_gt 3203
_reflns_number_total 4662
_reflns_threshold_expression I>3.00\s(I)
_cod_data_source_file ic0207000_1.cif
_cod_data_source_block afc6s.xtl_master_file
_cod_depositor_comments
;
The following automatic conversions were performed:

'_exptl_crystal_density_meas' value 'not measured' was changed to '?'
- the value is perceived as not measured.

Automatic conversion script
Id: cif_fix_values 3008 2015-01-20 13:52:24Z robertas 

The following automatic conversions were performed:

'_refine_ls_weighting_scheme' value 'w = 1/[\s^2^(Fo) +
0.00160|Fo|^2^]' was changed to 'calc'. New tag
'_refine_ls_weighting_details' was created. The value of the new tag
was set to 'w = 1/[\s^2^(Fo) + 0.00160|Fo|^2^]'.

Automatic conversion script
Id: cif_fix_values 3143 2015-03-26 13:38:13Z robertas 
;
_cod_original_cell_volume 6687(2)
_cod_original_sg_symbol_H-M 'P n a 21 '
_cod_original_formula_sum 'C24 H11 O15 P Pt Ru5 '
_cod_database_code 4313546

loop_
_symmetry_equiv_pos_as_xyz
'   +x,   +y,   +z'
'   -x,   -y,1/2+z'
1/2-x,1/2+y,1/2+z
'1/2+x,1/2-y,   +z'

loop_
_atom_site_label
_atom_site_fract_x
_atom_site_fract_y
_atom_site_fract_z
_atom_site_U_iso_or_equiv
_atom_site_occupancy
_atom_site_refinement_flags
_atom_site_adp_type
_atom_site_calc_flag
_atom_site_calc_attached_atom
Pt(1) -0.91503(2) -0.18354(9) -1.62(1) 0.0546(3) 1.000 . Uani d ?
Pt(2) -0.81984(2) -0.63724(8) -1.02(1) 0.0573(4) 1.000 . Uani d ?
Ru(1) -0.99272(5) -0.3338(2) -1.62(1) 0.0636(8) 1.000 . Uani d ?
Ru(2) -0.95146(6) -0.2889(2) -1.42(1) 0.0574(8) 1.000 . Uani d ?
Ru(3) -0.92746(5) -0.3678(2) -1.66(1) 0.0548(8) 1.000 . Uani d ?
Ru(4) -0.96183(6) -0.2349(2) -1.81(1) 0.0581(8) 1.000 . Uani d ?
Ru(5) -0.97677(5) -0.1427(2) -1.57(1) 0.0548(7) 1.000 . Uani d ?
Ru(6) -0.77310(6) -0.4273(2) -1.20(1) 0.0637(8) 1.000 . Uani d ?
Ru(7) -0.80809(6) -0.4419(2) -0.97(1) 0.0580(8) 1.000 . Uani d ?
Ru(8) -0.83353(7) -0.4958(2) -1.22(1) 0.0710(9) 1.000 . Uani d ?
Ru(9) -0.78314(7) -0.6105(2) -1.28(1) 0.0714(9) 1.000 . Uani d ?
Ru(10) -0.76138(5) -0.5798(2) -1.01(1) 0.0588(8) 1.000 . Uani d ?
P(1) -0.8782(2) -0.0783(6) -1.61(1) 0.065(3) 1.000 . Uani d ?
P(2) -0.8540(2) -0.7371(6) -0.94(1) 0.071(3) 1.000 . Uani d ?
O(11) -0.9809(8) -0.537(2) -1.63(1) 0.15(1) 1.000 . Uiso d ?
O(12) -1.0375(8) -0.371(3) -1.40(1) 0.14(1) 1.000 . Uiso d ?
O(13) -1.043(1) -0.320(3) -1.83(1) 0.20(1) 1.000 . Uiso d ?
O(21) -0.9436(6) -0.475(2) -1.29(1) 0.118(9) 1.000 . Uiso d ?
O(22) -0.9964(7) -0.229(2) -1.21(1) 0.12(1) 1.000 . Uiso d ?
O(23) -0.8987(7) -0.206(2) -1.28(1) 0.12(1) 1.000 . Uiso d ?
O(31) -0.9119(6) -0.475(2) -1.90(1) 0.105(9) 1.000 . Uiso d ?
O(32) -0.8990(5) -0.522(2) -1.50(1) 0.079(7) 1.000 . Uiso d ?
O(33) -0.8631(5) -0.301(2) -1.69(1) 0.073(6) 1.000 . Uiso d ?
O(41) -1.0110(6) -0.132(2) -1.95(1) 0.117(9) 1.000 . Uiso d ?
O(42) -0.9645(7) -0.382(2) -2.03(1) 0.13(1) 1.000 . Uiso d ?
O(43) -0.9141(8) -0.128(3) -1.96(1) 0.16(1) 1.000 . Uiso d ?
O(51) -1.0408(6) -0.134(2) -1.47(1) 0.100(8) 1.000 . Uiso d ?
O(52) -0.9879(6) 0.022(2) -1.74(1) 0.105(9) 1.000 . Uiso d ?
O(53) -0.9469(5) -0.022(2) -1.36(1) 0.087(7) 1.000 . Uiso d ?
O(61) -0.7500(6) -0.417(2) -1.48(1) 0.102(8) 1.000 . Uiso d ?
O(62) -0.7875(8) -0.221(3) -1.19(1) 0.14(1) 1.000 . Uiso d ?
O(63) -0.7099(6) -0.409(2) -1.10(1) 0.120(9) 1.000 . Uiso d ?
O(71) -0.8417(7) -0.258(2) -0.98(1) 0.14(1) 1.000 . Uiso d ?
O(72) -0.7670(7) -0.360(2) -0.78(1) 0.13(1) 1.000 . Uiso d ?
O(73) -0.8516(6) -0.518(2) -0.77(1) 0.096(8) 1.000 . Uiso d ?
O(81) -0.8330(9) -0.402(3) -1.47(1) 0.17(1) 1.000 . Uiso d ?
O(82) -0.8860(7) -0.375(2) -1.14(1) 0.14(1) 1.000 . Uiso d ?
O(83) -0.8775(8) -0.650(3) -1.26(1) 0.17(1) 1.000 . Uiso d ?
O(91) -0.7947(8) -0.592(3) -1.57(1) 0.17(1) 1.000 . Uiso d ?
O(92) -0.7204(7) -0.651(2) -1.36(1) 0.119(9) 1.000 . Uiso d ?
O(93) -0.8043(7) -0.819(3) -1.28(1) 0.14(1) 1.000 . Uiso d ?
O(101) -0.7297(8) -0.530(3) -0.77(1) 0.15(1) 1.000 . Uiso d ?
O(102) -0.7114(7) -0.709(2) -1.06(1) 0.116(9) 1.000 . Uiso d ?
O(103) -0.7805(5) -0.735(2) -0.84(1) 0.085(7) 1.000 . Uiso d ?
C(1) -0.9538(5) -0.257(2) -1.61(1) 0.034(6) 1.000 . Uiso d ?
C(2) -0.7968(6) -0.532(2) -1.11(1) 0.061(8) 1.000 . Uiso d ?
C(11) -0.9869(9) -0.460(3) -1.66(1) 0.10(1) 1.000 . Uiso d ?
C(12) -1.017(1) -0.360(4) -1.48(1) 0.14(1) 1.000 . Uiso d ?
C(13) -1.0262(9) -0.322(3) -1.74(1) 0.10(1) 1.000 . Uiso d ?
C(21) -0.9448(7) -0.402(2) -1.34(1) 0.074(9) 1.000 . Uiso d ?
C(22) -0.9786(9) -0.252(3) -1.29(1) 0.10(1) 1.000 . Uiso d ?
C(23) -0.9200(9) -0.236(3) -1.33(1) 0.10(1) 1.000 . Uiso d ?
C(31) -0.917(1) -0.435(3) -1.80(1) 0.12(1) 1.000 . Uiso d ?
C(32) -0.9109(9) -0.464(3) -1.56(1) 0.11(1) 1.000 . Uiso d ?
C(33) -0.8888(6) -0.290(2) -1.67(1) 0.054(8) 1.000 . Uiso d ?
C(41) -0.9926(9) -0.174(3) -1.88(1) 0.10(1) 1.000 . Uiso d ?
C(42) -0.961(1) -0.326(3) -1.94(1) 0.12(1) 1.000 . Uiso d ?
C(43) -0.935(1) -0.163(4) -1.88(1) 0.15(1) 1.000 . Uiso d ?
C(51) -1.0164(7) -0.144(2) -1.52(1) 0.074(9) 1.000 . Uiso d ?
C(52) -0.9826(9) -0.044(3) -1.67(1) 0.10(1) 1.000 . Uiso d ?
C(53) -0.9593(6) -0.069(2) -1.44(1) 0.060(8) 1.000 . Uiso d ?
C(61) -0.7626(8) -0.418(3) -1.38(1) 0.09(1) 1.000 . Uiso d ?
C(62) -0.780(1) -0.298(3) -1.20(1) 0.11(1) 1.000 . Uiso d ?
C(63) -0.7371(9) -0.419(3) -1.14(1) 0.10(1) 1.000 . Uiso d ?
C(71) -0.8280(8) -0.332(3) -0.98(1) 0.09(1) 1.000 . Uiso d ?
C(72) -0.7837(8) -0.399(3) -0.83(1) 0.075(9) 1.000 . Uiso d ?
C(73) -0.8335(8) -0.492(3) -0.85(1) 0.076(9) 1.000 . Uiso d ?
C(81) -0.832(1) -0.435(4) -1.37(1) 0.12(1) 1.000 . Uiso d ?
C(82) -0.8673(9) -0.427(3) -1.15(1) 0.10(1) 1.000 . Uiso d ?
C(83) -0.860(1) -0.595(4) -1.24(1) 0.12(1) 1.000 . Uiso d ?
C(91) -0.810(2) -0.598(7) -1.47(2) 0.255(6) 1.000 . Uiso d ?
C(92) -0.7446(8) -0.638(2) -1.32(1) 0.076(9) 1.000 . Uiso d ?
C(93) -0.798(1) -0.737(4) -1.27(1) 0.14(1) 1.000 . Uiso d ?
C(101) -0.7421(9) -0.544(3) -0.87(1) 0.10(1) 1.000 . Uiso d ?
C(102) -0.7313(7) -0.662(2) -1.05(1) 0.076(9) 1.000 . Uiso d ?
C(103) -0.7830(8) -0.674(3) -0.92(1) 0.09(1) 1.000 . Uiso d ?
C(111) -0.8556(8) -0.069(3) -1.76(1) 0.09(1) 1.000 . Uiso d ?
C(112) -0.8524(7) -0.096(2) -1.48(1) 0.074(9) 1.000 . Uiso d ?
C(113) -0.8940(8) 0.037(2) -1.57(1) 0.08(1) 1.000 . Uiso d ?
C(114) -0.9151(8) 0.070(3) -1.67(1) 0.10(1) 1.000 . Uiso d ?
C(115) -0.929(1) 0.158(3) -1.65(1) 0.12(1) 1.000 . Uiso d ?
C(116) -0.917(1) 0.204(3) -1.53(1) 0.12(1) 1.000 . Uiso d ?
C(117) -0.895(1) 0.178(4) -1.45(1) 0.15(1) 1.000 . Uiso d ?
C(118) -0.883(1) 0.092(3) -1.48(1) 0.11(1) 1.000 . Uiso d ?
C(121) -0.8915(8) -0.697(3) -0.95(1) 0.09(1) 1.000 . Uiso d ?
C(122) -0.8512(9) -0.767(3) -0.77(1) 0.10(1) 1.000 . Uiso d ?
C(123) -0.8559(7) -0.850(2) -1.02(1) 0.068(8) 1.000 . Uiso d ?
C(124) -0.8311(8) -0.904(3) -1.02(1) 0.09(1) 1.000 . Uiso d ?
C(125) -0.827(1) -0.990(3) -1.07(1) 0.13(1) 1.000 . Uiso d ?
C(126) -0.851(1) -1.019(3) -1.12(1) 0.11(1) 1.000 . Uiso d ?
C(127) -0.878(1) -0.973(3) -1.11(1) 0.12(1) 1.000 . Uiso d ?
C(128) -0.8803(8) -0.887(3) -1.08(1) 0.08(1) 1.000 . Uiso d ?
H(1) -0.8441 -0.1241 -1.7804 0.108 1.000 . Uiso c ?
H(2) -0.8677 -0.0601 -1.8436 0.108 1.000 . Uiso c ?
H(3) -0.8420 -0.0187 -1.7610 0.108 1.000 . Uiso c ?
H(4) -0.8630 -0.0948 -1.4123 0.092 1.000 . Uiso c ?
H(5) -0.8428 -0.1525 -1.5042 0.092 1.000 . Uiso c ?
H(6) -0.8382 -0.0472 -1.4936 0.092 1.000 . Uiso c ?
H(7) -0.9197 0.0354 -1.7586 0.112 1.000 . Uiso c ?
H(8) -0.9455 0.1860 -1.7106 0.156 1.000 . Uiso c ?
H(9) -0.9236 0.2616 -1.5089 0.136 1.000 . Uiso c ?
H(10) -0.8866 0.2088 -1.3874 0.220 1.000 . Uiso c ?
H(11) -0.8664 0.0701 -1.4393 0.128 1.000 . Uiso c ?
H(12) -0.8936 -0.6388 -0.9279 0.107 1.000 . Uiso c ?
H(13) -0.8980 -0.6954 -1.0550 0.107 1.000 . Uiso c ?
H(14) -0.9047 -0.7396 -0.9200 0.107 1.000 . Uiso c ?
H(15) -0.8654 -0.8124 -0.7583 0.123 1.000 . Uiso c ?
H(16) -0.8317 -0.7879 -0.7601 0.123 1.000 . Uiso c ?
H(17) -0.8552 -0.7129 -0.7282 0.123 1.000 . Uiso c ?
H(18) -0.8139 -0.8810 -0.9860 0.116 1.000 . Uiso c ?
H(19) -0.8094 -1.0251 -1.0846 0.146 1.000 . Uiso c ?
H(20) -0.8520 -1.0754 -1.1765 0.141 1.000 . Uiso c ?
H(21) -0.8960 -1.0065 -1.1256 0.136 1.000 . Uiso c ?
H(22) -0.8971 -0.8512 -1.1143 0.103 1.000 . Uiso c ?

loop_
_atom_site_aniso_label
_atom_site_aniso_U_11
_atom_site_aniso_U_22
_atom_site_aniso_U_33
_atom_site_aniso_U_12
_atom_site_aniso_U_13
_atom_site_aniso_U_23
Pt(1) 0.0531(6) 0.0566(7) 0.0541(8) -0.0018(6) 0.0038(6) -0.0020(7)
Pt(2) 0.0484(6) 0.0542(7) 0.0691(9) -0.0020(6) -0.0014(6) 0.0073(8)
Ru(1) 0.060(1) 0.064(2) 0.067(2) -0.010(1) -0.002(1) 0.003(2)
Ru(2) 0.070(2) 0.061(2) 0.041(2) 0.003(1) -0.002(1) 0.005(1)
Ru(3) 0.061(1) 0.050(1) 0.053(2) 0.005(1) 0.001(1) -0.002(1)
Ru(4) 0.068(2) 0.066(2) 0.040(2) 0.001(1) -0.007(1) 0.002(1)
Ru(5) 0.057(1) 0.055(1) 0.052(2) 0.005(1) 0.001(1) 0.002(1)
Ru(6) 0.069(2) 0.063(2) 0.059(2) -0.013(1) -0.001(1) 0.004(2)
Ru(7) 0.060(1) 0.051(1) 0.063(2) 0.000(1) 0.003(1) -0.002(1)
Ru(8) 0.072(2) 0.070(2) 0.071(2) -0.010(2) -0.028(2) 0.014(2)
Ru(9) 0.088(2) 0.068(2) 0.058(2) -0.010(2) 0.007(2) -0.007(2)
Ru(10) 0.050(1) 0.060(2) 0.067(2) -0.002(1) -0.006(1) 0.003(2)
P(1) 0.054(4) 0.070(5) 0.071(6) -0.014(3) -0.006(4) -0.001(5)
P(2) 0.042(4) 0.055(5) 0.116(9) -0.007(3) 0.012(5) -0.002(5)

loop_
_atom_type_symbol
_atom_type_oxidation_number
_atom_type_number_in_cell
_atom_type_scat_dispersion_real
_atom_type_scat_dispersion_imag
_atom_type_scat_source
Pt 0 8 -2.352 8.388
;International Tables for Crystallography
(1992, Vol. C, Tables 4.2.6.8 and 6.1.1.1)
;
Ru 0 40 -1.420 0.836
;International Tables for Crystallography
(1992, Vol. C, Tables 4.2.6.8 and 6.1.1.1)
;
P 0 8 0.090 0.095
;International Tables for Crystallography
(1992, Vol. C, Tables 4.2.6.8 and 6.1.1.1)
;
O 0 120 0.008 0.006
;International Tables for Crystallography
(1992, Vol. C, Tables 4.2.6.8 and 6.1.1.1)
;
C 0 192 0.002 0.002
;International Tables for Crystallography
(1992, Vol. C, Tables 4.2.6.8 and 6.1.1.1)
;
H 0 88 0.000 0.000
;International Tables for Crystallography
(1992, Vol. C, Table 6.1.1.2)
;

loop_
_geom_angle_atom_site_label_1
_geom_angle_atom_site_label_2
_geom_angle_atom_site_label_3
_geom_angle
_geom_angle_site_symmetry_1
_geom_angle_site_symmetry_2
_geom_angle_site_symmetry_3
_geom_angle_publ_flag
Ru(2) Pt(1) Ru(3) 59.9(1) . . . yes
Ru(2) Pt(1) Ru(4) 86.3(1) . . . yes
Ru(2) Pt(1) Ru(5) 57.5(1) . . . yes
Ru(2) Pt(1) P(1) 134.3(4) . . . yes
Ru(2) Pt(1) C(1) 42(1) . . . yes
Ru(2) Pt(1) C(33) 95(1) . . . yes
Ru(3) Pt(1) Ru(4) 61.3(1) . . . yes
Ru(3) Pt(1) Ru(5) 91.9(1) . . . yes
Ru(3) Pt(1) P(1) 144.5(3) . . . yes
Ru(3) Pt(1) C(1) 47.8(9) . . . yes
Ru(3) Pt(1) C(33) 48(1) . . . yes
Ru(4) Pt(1) Ru(5) 59.5(1) . . . yes
Ru(4) Pt(1) P(1) 136.7(4) . . . yes
Ru(4) Pt(1) C(1) 45(1) . . . yes
Ru(4) Pt(1) C(33) 94(1) . . . yes
Ru(5) Pt(1) P(1) 123.5(3) . . . yes
Ru(5) Pt(1) C(1) 44.1(9) . . . yes
Ru(5) Pt(1) C(33) 140(1) . . . yes
P(1) Pt(1) C(1) 167.4(9) . . . yes
P(1) Pt(1) C(33) 96(1) . . . yes
C(1) Pt(1) C(33) 96(1) . . . yes
Ru(7) Pt(2) Ru(8) 59.0(1) . . . yes
Ru(7) Pt(2) Ru(10) 61.8(1) . . . yes
Ru(7) Pt(2) P(2) 132.5(3) . . . yes
Ru(7) Pt(2) C(2) 43(1) . . . yes
Ru(7) Pt(2) C(103) 91(2) . . . yes
Ru(8) Pt(2) Ru(10) 91.0(1) . . . yes
Ru(8) Pt(2) P(2) 123.6(3) . . . yes
Ru(8) Pt(2) C(2) 44(1) . . . yes
Ru(8) Pt(2) C(103) 135(2) . . . yes
Ru(10) Pt(2) P(2) 145.4(4) . . . yes
Ru(10) Pt(2) C(2) 47(1) . . . yes
Ru(10) Pt(2) C(103) 44(2) . . . yes
P(2) Pt(2) C(2) 168(1) . . . yes
P(2) Pt(2) C(103) 102(2) . . . yes
C(2) Pt(2) C(103) 90(2) . . . yes
Ru(2) Ru(1) Ru(4) 93.6(1) . . . yes
Ru(2) Ru(1) Ru(5) 59.8(1) . . . yes
Ru(2) Ru(1) C(1) 46(1) . . . yes
Ru(2) Ru(1) C(11) 108(2) . . . yes
Ru(2) Ru(1) C(12) 83(2) . . . yes
Ru(2) Ru(1) C(13) 160(2) . . . yes
Ru(4) Ru(1) Ru(5) 60.6(1) . . . yes
Ru(4) Ru(1) C(1) 47(1) . . . yes
Ru(4) Ru(1) C(11) 105(2) . . . yes
Ru(4) Ru(1) C(12) 161(2) . . . yes
Ru(4) Ru(1) C(13) 84(2) . . . yes
Ru(5) Ru(1) C(1) 43.5(9) . . . yes
Ru(5) Ru(1) C(11) 158(2) . . . yes
Ru(5) Ru(1) C(12) 102(2) . . . yes
Ru(5) Ru(1) C(13) 102(2) . . . yes
C(1) Ru(1) C(11) 114(2) . . . yes
C(1) Ru(1) C(12) 127(3) . . . yes
C(1) Ru(1) C(13) 128(2) . . . yes
C(11) Ru(1) C(12) 94(3) . . . yes
C(11) Ru(1) C(13) 92(2) . . . yes
C(12) Ru(1) C(13) 93(3) . . . yes
Pt(1) Ru(2) Ru(1) 88.9(1) . . . yes
Pt(1) Ru(2) Ru(3) 55.18(9) . . . yes
Pt(1) Ru(2) Ru(5) 58.3(1) . . . yes
Pt(1) Ru(2) C(1) 41.6(8) . . . yes
Pt(1) Ru(2) C(21) 130(1) . . . yes
Pt(1) Ru(2) C(22) 133(2) . . . yes
Pt(1) Ru(2) C(23) 73(2) . . . yes
Ru(1) Ru(2) Ru(3) 63.1(1) . . . yes
Ru(1) Ru(2) Ru(5) 61.9(1) . . . yes
Ru(1) Ru(2) C(1) 47.4(8) . . . yes
Ru(1) Ru(2) C(21) 102(1) . . . yes
Ru(1) Ru(2) C(22) 99(2) . . . yes
Ru(1) Ru(2) C(23) 161(2) . . . yes
Ru(3) Ru(2) Ru(5) 89.4(1) . . . yes
Ru(3) Ru(2) C(1) 44.9(9) . . . yes
Ru(3) Ru(2) C(21) 87(2) . . . yes
Ru(3) Ru(2) C(22) 161(2) . . . yes
Ru(3) Ru(2) C(23) 107(2) . . . yes
Ru(5) Ru(2) C(1) 44.6(9) . . . yes
Ru(5) Ru(2) C(21) 163(1) . . . yes
Ru(5) Ru(2) C(22) 85(2) . . . yes
Ru(5) Ru(2) C(23) 105(2) . . . yes
C(1) Ru(2) C(21) 128(2) . . . yes
C(1) Ru(2) C(22) 126(2) . . . yes
C(1) Ru(2) C(23) 114(2) . . . yes
C(21) Ru(2) C(22) 94(2) . . . yes
C(21) Ru(2) C(23) 93(2) . . . yes
C(22) Ru(2) C(23) 92(3) . . . yes
Pt(1) Ru(3) Ru(2) 64.9(1) . . . yes
Pt(1) Ru(3) Ru(4) 62.3(1) . . . yes
Pt(1) Ru(3) C(1) 47.2(8) . . . yes
Pt(1) Ru(3) C(31) 126(2) . . . yes
Pt(1) Ru(3) C(32) 124(2) . . . yes
Pt(1) Ru(3) C(33) 46(1) . . . yes
Ru(2) Ru(3) Ru(4) 89.4(1) . . . yes
Ru(2) Ru(3) C(1) 44(1) . . . yes
Ru(2) Ru(3) C(31) 169(2) . . . yes
Ru(2) Ru(3) C(32) 88(2) . . . yes
Ru(2) Ru(3) C(33) 97(1) . . . yes
Ru(4) Ru(3) C(1) 45(1) . . . yes
Ru(4) Ru(3) C(31) 95(2) . . . yes
Ru(4) Ru(3) C(32) 171(2) . . . yes
Ru(4) Ru(3) C(33) 93(1) . . . yes
C(1) Ru(3) C(31) 140(2) . . . yes
C(1) Ru(3) C(32) 133(2) . . . yes
C(1) Ru(3) C(33) 93(1) . . . yes
C(31) Ru(3) C(32) 86(3) . . . yes
C(31) Ru(3) C(33) 93(2) . . . yes
C(32) Ru(3) C(33) 96(2) . . . yes
Pt(1) Ru(4) Ru(1) 91.1(1) . . . yes
Pt(1) Ru(4) Ru(3) 56.38(9) . . . yes
Pt(1) Ru(4) Ru(5) 59.21(9) . . . yes
Pt(1) Ru(4) C(1) 43.9(8) . . . yes
Pt(1) Ru(4) C(41) 133(2) . . . yes
Pt(1) Ru(4) C(42) 129(2) . . . yes
Pt(1) Ru(4) C(43) 68(3) . . . yes
Ru(1) Ru(4) Ru(3) 63.1(1) . . . yes
Ru(1) Ru(4) Ru(5) 61.4(1) . . . yes
Ru(1) Ru(4) C(1) 47.3(8) . . . yes
Ru(1) Ru(4) C(41) 99(2) . . . yes
Ru(1) Ru(4) C(42) 98(2) . . . yes
Ru(1) Ru(4) C(43) 159(3) . . . yes
Ru(3) Ru(4) Ru(5) 88.8(1) . . . yes
Ru(3) Ru(4) C(1) 44.9(9) . . . yes
Ru(3) Ru(4) C(41) 161(2) . . . yes
Ru(3) Ru(4) C(42) 84(2) . . . yes
Ru(3) Ru(4) C(43) 104(2) . . . yes
Ru(5) Ru(4) C(1) 44.0(9) . . . yes
Ru(5) Ru(4) C(41) 86(2) . . . yes
Ru(5) Ru(4) C(42) 160(2) . . . yes
Ru(5) Ru(4) C(43) 103(3) . . . yes
C(1) Ru(4) C(41) 127(2) . . . yes
C(1) Ru(4) C(42) 125(2) . . . yes
C(1) Ru(4) C(43) 112(3) . . . yes
C(41) Ru(4) C(42) 94(3) . . . yes
C(41) Ru(4) C(43) 95(3) . . . yes
C(42) Ru(4) C(43) 97(3) . . . yes
Pt(1) Ru(5) Ru(1) 90.4(1) . . . yes
Pt(1) Ru(5) Ru(2) 64.3(1) . . . yes
Pt(1) Ru(5) Ru(4) 61.3(1) . . . yes
Pt(1) Ru(5) C(1) 45.0(9) . . . yes
Pt(1) Ru(5) C(51) 166(1) . . . yes
Pt(1) Ru(5) C(52) 101(2) . . . yes
Pt(1) Ru(5) C(53) 81(1) . . . yes
Ru(1) Ru(5) Ru(2) 58.3(1) . . . yes
Ru(1) Ru(5) Ru(4) 58.0(1) . . . yes
Ru(1) Ru(5) C(1) 45.4(9) . . . yes
Ru(1) Ru(5) C(51) 78(1) . . . yes
Ru(1) Ru(5) C(52) 129(2) . . . yes
Ru(1) Ru(5) C(53) 141(1) . . . yes
Ru(2) Ru(5) Ru(4) 91.1(1) . . . yes
Ru(2) Ru(5) C(1) 46(1) . . . yes
Ru(2) Ru(5) C(51) 103(2) . . . yes
Ru(2) Ru(5) C(52) 165(2) . . . yes
Ru(2) Ru(5) C(53) 84(1) . . . yes
Ru(4) Ru(5) C(1) 46(1) . . . yes
Ru(4) Ru(5) C(51) 117(2) . . . yes
Ru(4) Ru(5) C(52) 85(2) . . . yes
Ru(4) Ru(5) C(53) 140(1) . . . yes
C(1) Ru(5) C(51) 123(2) . . . yes
C(1) Ru(5) C(52) 127(2) . . . yes
C(1) Ru(5) C(53) 115(2) . . . yes
C(51) Ru(5) C(52) 92(2) . . . yes
C(51) Ru(5) C(53) 102(2) . . . yes
C(52) Ru(5) C(53) 90(2) . . . yes
Ru(7) Ru(6) Ru(8) 60.8(1) . . . yes
Ru(7) Ru(6) Ru(9) 94.1(1) . . . yes
Ru(7) Ru(6) Ru(10) 60.8(1) . . . yes
Ru(7) Ru(6) C(2) 46(1) . . . yes
Ru(7) Ru(6) C(61) 161(2) . . . yes
Ru(7) Ru(6) C(62) 89(2) . . . yes
Ru(7) Ru(6) C(63) 103(2) . . . yes
Ru(8) Ru(6) Ru(9) 60.3(1) . . . yes
Ru(8) Ru(6) Ru(10) 87.3(1) . . . yes
Ru(8) Ru(6) C(2) 45(1) . . . yes
Ru(8) Ru(6) C(61) 101(2) . . . yes
Ru(8) Ru(6) C(62) 100(2) . . . yes
Ru(8) Ru(6) C(63) 157(2) . . . yes
Ru(9) Ru(6) Ru(10) 60.1(1) . . . yes
Ru(9) Ru(6) C(2) 49(1) . . . yes
Ru(9) Ru(6) C(61) 81(2) . . . yes
Ru(9) Ru(6) C(62) 155(2) . . . yes
Ru(9) Ru(6) C(63) 109(2) . . . yes
Ru(10) Ru(6) C(2) 42(1) . . . yes
Ru(10) Ru(6) C(61) 129(2) . . . yes
Ru(10) Ru(6) C(62) 140(2) . . . yes
Ru(10) Ru(6) C(63) 70(2) . . . yes
C(2) Ru(6) C(61) 127(2) . . . yes
C(2) Ru(6) C(62) 130(2) . . . yes
C(2) Ru(6) C(63) 112(2) . . . yes
C(61) Ru(6) C(62) 88(3) . . . yes
C(61) Ru(6) C(63) 97(3) . . . yes
C(62) Ru(6) C(63) 95(3) . . . yes
Pt(2) Ru(7) Ru(6) 91.0(1) . . . yes
Pt(2) Ru(7) Ru(8) 60.2(1) . . . yes
Pt(2) Ru(7) Ru(10) 55.87(9) . . . yes
Pt(2) Ru(7) C(2) 44(1) . . . yes
Pt(2) Ru(7) C(71) 138(2) . . . yes
Pt(2) Ru(7) C(72) 125(1) . . . yes
Pt(2) Ru(7) C(73) 68(2) . . . yes
Ru(6) Ru(7) Ru(8) 60.9(1) . . . yes
Ru(6) Ru(7) Ru(10) 62.3(1) . . . yes
Ru(6) Ru(7) C(2) 47(1) . . . yes
Ru(6) Ru(7) C(71) 98(2) . . . yes
Ru(6) Ru(7) C(72) 105(2) . . . yes
Ru(6) Ru(7) C(73) 159(2) . . . yes
Ru(8) Ru(7) Ru(10) 88.2(1) . . . yes
Ru(8) Ru(7) C(2) 45(1) . . . yes
Ru(8) Ru(7) C(71) 89(2) . . . yes
Ru(8) Ru(7) C(72) 166(2) . . . yes
Ru(8) Ru(7) C(73) 104(2) . . . yes
Ru(10) Ru(7) C(2) 43(1) . . . yes
Ru(10) Ru(7) C(71) 159(2) . . . yes
Ru(10) Ru(7) C(72) 85(1) . . . yes
Ru(10) Ru(7) C(73) 105(2) . . . yes
C(2) Ru(7) C(71) 130(2) . . . yes
C(2) Ru(7) C(72) 127(2) . . . yes
C(2) Ru(7) C(73) 112(2) . . . yes
C(71) Ru(7) C(72) 93(2) . . . yes
C(71) Ru(7) C(73) 96(2) . . . yes
C(72) Ru(7) C(73) 90(2) . . . yes
Pt(2) Ru(8) Ru(6) 89.9(1) . . . yes
Pt(2) Ru(8) Ru(7) 60.9(1) . . . yes
Pt(2) Ru(8) Ru(9) 64.1(1) . . . yes
Pt(2) Ru(8) C(2) 44(1) . . . yes
Pt(2) Ru(8) C(81) 158(2) . . . yes
Pt(2) Ru(8) C(82) 106(2) . . . yes
Pt(2) Ru(8) C(83) 72(2) . . . yes
Ru(6) Ru(8) Ru(7) 58.3(1) . . . yes
Ru(6) Ru(8) Ru(9) 58.6(1) . . . yes
Ru(6) Ru(8) C(2) 45(1) . . . yes
Ru(6) Ru(8) C(81) 81(2) . . . yes
Ru(6) Ru(8) C(82) 122(2) . . . yes
Ru(6) Ru(8) C(83) 150(2) . . . yes
Ru(7) Ru(8) Ru(9) 91.5(1) . . . yes
Ru(7) Ru(8) C(2) 44(1) . . . yes
Ru(7) Ru(8) C(81) 127(2) . . . yes
Ru(7) Ru(8) C(82) 81(2) . . . yes
Ru(7) Ru(8) C(83) 125(2) . . . yes
Ru(9) Ru(8) C(2) 48(1) . . . yes
Ru(9) Ru(8) C(81) 95(2) . . . yes
Ru(9) Ru(8) C(82) 170(2) . . . yes
Ru(9) Ru(8) C(83) 92(2) . . . yes
C(2) Ru(8) C(81) 124(3) . . . yes
C(2) Ru(8) C(82) 124(2) . . . yes
C(2) Ru(8) C(83) 112(2) . . . yes
C(81) Ru(8) C(82) 95(3) . . . yes
C(81) Ru(8) C(83) 108(3) . . . yes
C(82) Ru(8) C(83) 87(2) . . . yes
Ru(6) Ru(9) Ru(8) 61.1(1) . . . yes
Ru(6) Ru(9) Ru(10) 62.6(1) . . . yes
Ru(6) Ru(9) C(2) 47(1) . . . yes
Ru(6) Ru(9) C(91) 104(3) . . . yes
Ru(6) Ru(9) C(92) 98(1) . . . yes
Ru(6) Ru(9) C(93) 160(2) . . . yes
Ru(8) Ru(9) Ru(10) 89.2(2) . . . yes
Ru(8) Ru(9) C(2) 45(1) . . . yes
Ru(8) Ru(9) C(91) 74(3) . . . yes
Ru(8) Ru(9) C(92) 157(1) . . . yes
Ru(8) Ru(9) C(93) 106(2) . . . yes
Ru(10) Ru(9) C(2) 44(1) . . . yes
Ru(10) Ru(9) C(91) 163(3) . . . yes
Ru(10) Ru(9) C(92) 88(2) . . . yes
Ru(10) Ru(9) C(93) 104(2) . . . yes
C(2) Ru(9) C(91) 119(3) . . . yes
C(2) Ru(9) C(92) 127(2) . . . yes
C(2) Ru(9) C(93) 113(3) . . . yes
C(91) Ru(9) C(92) 105(3) . . . yes
C(91) Ru(9) C(93) 85(4) . . . yes
C(92) Ru(9) C(93) 97(2) . . . yes
Pt(2) Ru(10) Ru(6) 91.7(1) . . . yes
Pt(2) Ru(10) Ru(7) 62.32(9) . . . yes
Pt(2) Ru(10) Ru(9) 65.8(1) . . . yes
Pt(2) Ru(10) C(2) 48(1) . . . yes
Pt(2) Ru(10) C(101) 126(2) . . . yes
Pt(2) Ru(10) C(102) 119(1) . . . yes
Pt(2) Ru(10) C(103) 47(2) . . . yes
Ru(6) Ru(10) Ru(7) 57.0(1) . . . yes
Ru(6) Ru(10) Ru(9) 57.3(1) . . . yes
Ru(6) Ru(10) C(2) 44(1) . . . yes
Ru(6) Ru(10) C(101) 113(2) . . . yes
Ru(6) Ru(10) C(102) 119(2) . . . yes
Ru(6) Ru(10) C(103) 138(2) . . . yes
Ru(7) Ru(10) Ru(9) 90.0(1) . . . yes
Ru(7) Ru(10) C(2) 43(1) . . . yes
Ru(7) Ru(10) C(101) 92(2) . . . yes
Ru(7) Ru(10) C(102) 176(2) . . . yes
Ru(7) Ru(10) C(103) 94(2) . . . yes
Ru(9) Ru(10) C(2) 47(1) . . . yes
Ru(9) Ru(10) C(101) 166(2) . . . yes
Ru(9) Ru(10) C(102) 87(2) . . . yes
Ru(9) Ru(10) C(103) 99(2) . . . yes
C(2) Ru(10) C(101) 134(2) . . . yes
C(2) Ru(10) C(102) 134(2) . . . yes
C(2) Ru(10) C(103) 95(2) . . . yes
C(101) Ru(10) C(102) 90(2) . . . yes
C(101) Ru(10) C(103) 95(3) . . . yes
C(102) Ru(10) C(103) 90(2) . . . yes
Pt(1) P(1) C(111) 115(2) . . . yes
Pt(1) P(1) C(112) 115(2) . . . yes
Pt(1) P(1) C(113) 110(2) . . . yes
C(111) P(1) C(112) 105(2) . . . yes
C(111) P(1) C(113) 110(2) . . . yes
C(112) P(1) C(113) 102(2) . . . yes
Pt(2) P(2) C(121) 114(2) . . . yes
Pt(2) P(2) C(122) 117(2) . . . yes
Pt(2) P(2) C(123) 117(2) . . . yes
C(121) P(2) C(122) 101(3) . . . yes
C(121) P(2) C(123) 103(2) . . . yes
C(122) P(2) C(123) 102(2) . . . yes
Pt(1) C(1) Ru(1) 176(2) . . . yes
Pt(1) C(1) Ru(2) 97(1) . . . yes
Pt(1) C(1) Ru(3) 85(1) . . . yes
Pt(1) C(1) Ru(4) 91(1) . . . yes
Pt(1) C(1) Ru(5) 91(1) . . . yes
Ru(1) C(1) Ru(2) 86(1) . . . yes
Ru(1) C(1) Ru(3) 93(1) . . . yes
Ru(1) C(1) Ru(4) 85(1) . . . yes
Ru(1) C(1) Ru(5) 91(1) . . . yes
Ru(2) C(1) Ru(3) 91(1) . . . yes
Ru(2) C(1) Ru(4) 172(2) . . . yes
Ru(2) C(1) Ru(5) 90(1) . . . yes
Ru(3) C(1) Ru(4) 90(1) . . . yes
Ru(3) C(1) Ru(5) 176(2) . . . yes
Ru(4) C(1) Ru(5) 90(1) . . . yes
Pt(2) C(2) Ru(6) 179(2) . . . yes
Pt(2) C(2) Ru(7) 93(2) . . . yes
Pt(2) C(2) Ru(8) 91(2) . . . yes
Pt(2) C(2) Ru(9) 95(2) . . . yes
Pt(2) C(2) Ru(10) 85(2) . . . yes
Ru(6) C(2) Ru(7) 87(2) . . . yes
Ru(6) C(2) Ru(8) 89(2) . . . yes
Ru(6) C(2) Ru(9) 85(2) . . . yes
Ru(6) C(2) Ru(10) 94(2) . . . yes
Ru(7) C(2) Ru(8) 91(2) . . . yes
Ru(7) C(2) Ru(9) 172(2) . . . yes
Ru(7) C(2) Ru(10) 94(2) . . . yes
Ru(8) C(2) Ru(9) 87(2) . . . yes
Ru(8) C(2) Ru(10) 175(2) . . . yes
Ru(9) C(2) Ru(10) 89(2) . . . yes
Ru(1) C(11) O(11) 150(6) . . . yes
Ru(1) C(12) O(12) 169(7) . . . yes
Ru(1) C(13) O(13) 166(6) . . . yes
Ru(2) C(21) O(21) 172(4) . . . yes
Ru(2) C(22) O(22) 179(5) . . . yes
Ru(2) C(23) O(23) 176(5) . . . yes
Ru(3) C(31) O(31) 173(6) . . . yes
Ru(3) C(32) O(32) 175(5) . . . yes
Pt(1) C(33) Ru(3) 86(1) . . . yes
Pt(1) C(33) O(33) 136(3) . . . yes
Ru(3) C(33) O(33) 138(3) . . . yes
Ru(4) C(41) O(41) 170(5) . . . yes
Ru(4) C(42) O(42) 172(6) . . . yes
Ru(4) C(43) O(43) 164(7) . . . yes
Ru(5) C(51) O(51) 169(4) . . . yes
Ru(5) C(52) O(52) 177(5) . . . yes
Ru(5) C(53) O(53) 177(3) . . . yes
Ru(6) C(61) O(61) 166(4) . . . yes
Ru(6) C(62) O(62) 173(6) . . . yes
Ru(6) C(63) O(63) 175(6) . . . yes
Ru(7) C(71) O(71) 174(5) . . . yes
Ru(7) C(72) O(72) 163(5) . . . yes
Ru(7) C(73) O(73) 174(4) . . . yes
Ru(8) C(81) O(81) 172(7) . . . yes
Ru(8) C(82) O(82) 161(6) . . . yes
Ru(8) C(83) O(83) 176(7) . . . yes
Ru(9) C(91) O(91) 116(8) . . . yes
Ru(9) C(92) O(92) 174(5) . . . yes
Ru(9) C(93) O(93) 171(6) . . . yes
Ru(10) C(101) O(101) 172(6) . . . yes
Ru(10) C(102) O(102) 172(5) . . . yes
Pt(2) C(103) Ru(10) 90(2) . . . yes
Pt(2) C(103) O(103) 128(4) . . . yes
Ru(10) C(103) O(103) 142(4) . . . yes
P(1) C(111) H(1) 114.4 . . . no
P(1) C(111) H(2) 113.9 . . . no
P(1) C(111) H(3) 115.8 . . . no
H(1) C(111) H(2) 101.0 . . . no
H(1) C(111) H(3) 106.9 . . . no
H(2) C(111) H(3) 103.2 . . . no
P(1) C(112) H(4) 104.9 . . . no
P(1) C(112) H(5) 104.0 . . . no
P(1) C(112) H(6) 103.9 . . . no
H(4) C(112) H(5) 116.9 . . . no
H(4) C(112) H(6) 117.3 . . . no
H(5) C(112) H(6) 108.0 . . . no
P(1) C(113) C(114) 111(4) . . . yes
P(1) C(113) C(118) 124(4) . . . yes
C(114) C(113) C(118) 123(5) . . . yes
C(113) C(114) C(115) 117(5) . . . yes
C(113) C(114) H(7) 124.6 . . . no
C(115) C(114) H(7) 117.9 . . . no
C(114) C(115) C(116) 110(5) . . . yes
C(114) C(115) H(8) 124.6 . . . no
C(116) C(115) H(8) 125.0 . . . no
C(115) C(116) C(117) 129(7) . . . yes
C(115) C(116) H(9) 116.0 . . . no
C(117) C(116) H(9) 114.7 . . . no
C(116) C(117) C(118) 117(8) . . . yes
C(116) C(117) H(10) 127.1 . . . no
C(118) C(117) H(10) 115.4 . . . no
C(113) C(118) C(117) 122(7) . . . yes
C(113) C(118) H(11) 112.9 . . . no
C(117) C(118) H(11) 125.1 . . . no
P(2) C(121) H(12) 113.5 . . . no
P(2) C(121) H(13) 108.1 . . . no
P(2) C(121) H(14) 111.0 . . . no
H(12) C(121) H(13) 103.8 . . . no
H(12) C(121) H(14) 117.8 . . . no
H(13) C(121) H(14) 101.2 . . . no
P(2) C(122) H(15) 102.6 . . . no
P(2) C(122) H(16) 102.5 . . . no
P(2) C(122) H(17) 102.6 . . . no
H(15) C(122) H(16) 113.2 . . . no
H(15) C(122) H(17) 116.7 . . . no
H(16) C(122) H(17) 116.3 . . . no
P(2) C(123) C(124) 119(4) . . . yes
P(2) C(123) C(128) 126(3) . . . yes
C(124) C(123) C(128) 114(4) . . . yes
C(123) C(124) C(125) 131(5) . . . yes
C(123) C(124) H(18) 117.6 . . . no
C(125) C(124) H(18) 111.8 . . . no
C(124) C(125) C(126) 109(6) . . . yes
C(124) C(125) H(19) 131.0 . . . no
C(126) C(125) H(19) 119.2 . . . no
C(125) C(126) C(127) 124(6) . . . yes
C(125) C(126) H(20) 121.4 . . . no
C(127) C(126) H(20) 113.7 . . . no
C(126) C(127) C(128) 124(6) . . . yes
C(126) C(127) H(21) 118.4 . . . no
C(128) C(127) H(21) 117.4 . . . no
C(123) C(128) C(127) 114(5) . . . yes
C(123) C(128) H(22) 124.2 . . . no
C(127) C(128) H(22) 120.9 . . . no

loop_
_geom_bond_atom_site_label_1
_geom_bond_atom_site_label_2
_geom_bond_distance
_geom_bond_site_symmetry_1
_geom_bond_site_symmetry_2
_geom_bond_publ_flag
Pt(1) Ru(2) 3.058(4) . . yes
Pt(1) Ru(3) 2.773(4) . . yes
Pt(1) Ru(4) 2.949(4) . . yes
Pt(1) Ru(5) 2.888(3) . . yes
Pt(1) P(1) 2.26(1) . . yes
Pt(1) C(1) 2.04(3) . . yes
Pt(1) C(33) 2.00(4) . . yes
Pt(2) Ru(7) 2.951(4) . . yes
Pt(2) Ru(8) 2.930(4) . . yes
Pt(2) Ru(10) 2.758(3) . . yes
Pt(2) P(2) 2.27(1) . . yes
Pt(2) C(2) 2.05(4) . . yes
Pt(2) C(103) 2.01(5) . . yes
Ru(1) Ru(2) 2.819(5) . . yes
Ru(1) Ru(4) 2.819(5) . . yes
Ru(1) Ru(5) 2.920(5) . . yes
Ru(1) C(1) 2.08(3) . . yes
Ru(1) C(11) 1.92(5) . . yes
Ru(1) C(12) 1.86(8) . . yes
Ru(1) C(13) 1.94(6) . . yes
Ru(2) Ru(3) 2.923(5) . . yes
Ru(2) Ru(5) 2.862(5) . . yes
Ru(2) C(1) 2.05(4) . . yes
Ru(2) C(21) 1.85(5) . . yes
Ru(2) C(22) 1.88(6) . . yes
Ru(2) C(23) 1.83(6) . . yes
Ru(3) Ru(4) 2.921(4) . . yes
Ru(3) C(1) 2.06(3) . . yes
Ru(3) C(31) 1.79(7) . . yes
Ru(3) C(32) 1.90(6) . . yes
Ru(3) C(33) 2.08(4) . . yes
Ru(4) Ru(5) 2.895(5) . . yes
Ru(4) C(1) 2.07(4) . . yes
Ru(4) C(41) 1.79(6) . . yes
Ru(4) C(42) 1.89(7) . . yes
Ru(4) C(43) 1.76(8) . . yes
Ru(5) C(1) 2.01(3) . . yes
Ru(5) C(51) 1.86(4) . . yes
Ru(5) C(52) 1.80(6) . . yes
Ru(5) C(53) 1.85(4) . . yes
Ru(6) Ru(7) 2.823(5) . . yes
Ru(6) Ru(8) 2.899(5) . . yes
Ru(6) Ru(9) 2.824(5) . . yes
Ru(6) Ru(10) 2.979(5) . . yes
Ru(6) C(2) 2.07(4) . . yes
Ru(6) C(61) 1.89(6) . . yes
Ru(6) C(62) 1.92(6) . . yes
Ru(6) C(63) 1.74(6) . . yes
Ru(7) Ru(8) 2.895(5) . . yes
Ru(7) Ru(10) 2.937(5) . . yes
Ru(7) C(2) 2.02(4) . . yes
Ru(7) C(71) 1.84(5) . . yes
Ru(7) C(72) 1.87(5) . . yes
Ru(7) C(73) 1.85(5) . . yes
Ru(8) Ru(9) 2.875(6) . . yes
Ru(8) C(2) 2.05(4) . . yes
Ru(8) C(81) 1.76(8) . . yes
Ru(8) C(82) 1.95(6) . . yes
Ru(8) C(83) 1.91(7) . . yes
Ru(9) Ru(10) 2.907(6) . . yes
Ru(9) C(2) 2.13(5) . . yes
Ru(9) C(91) 2.3(1) . . yes
Ru(9) C(92) 1.84(4) . . yes
Ru(9) C(93) 1.96(8) . . yes
Ru(10) C(2) 2.01(4) . . yes
Ru(10) C(101) 1.77(6) . . yes
Ru(10) C(102) 1.85(5) . . yes
Ru(10) C(103) 1.90(5) . . yes
P(1) C(111) 1.82(5) . . yes
P(1) C(112) 1.78(5) . . yes
P(1) C(113) 1.88(5) . . yes
P(2) C(121) 1.79(5) . . yes
P(2) C(122) 1.86(6) . . yes
P(2) C(123) 1.82(4) . . yes
O(11) C(11) 1.20(6) . . yes
O(12) C(12) 1.24(8) . . yes
O(13) C(13) 1.19(8) . . yes
O(21) C(21) 1.21(5) . . yes
O(22) C(22) 1.21(6) . . yes
O(23) C(23) 1.19(6) . . yes
O(31) C(31) 1.23(7) . . yes
O(32) C(32) 1.16(6) . . yes
O(33) C(33) 1.19(4) . . yes
O(41) C(41) 1.23(6) . . yes
O(42) C(42) 1.18(7) . . yes
O(43) C(43) 1.31(8) . . yes
O(51) C(51) 1.21(5) . . yes
O(52) C(52) 1.22(6) . . yes
O(53) C(53) 1.21(5) . . yes
O(61) C(61) 1.22(6) . . yes
O(62) C(62) 1.17(6) . . yes
O(63) C(63) 1.29(6) . . yes
O(71) C(71) 1.25(6) . . yes
O(72) C(72) 1.10(5) . . yes
O(73) C(73) 1.21(5) . . yes
O(81) C(81) 1.16(9) . . yes
O(82) C(82) 1.13(6) . . yes
O(83) C(83) 1.12(7) . . yes
O(91) C(91) 1.2(1) . . yes
O(92) C(92) 1.18(5) . . yes
O(93) C(93) 1.24(8) . . yes
O(101) C(101) 1.19(7) . . yes
O(102) C(102) 1.13(5) . . yes
O(103) C(103) 1.27(6) . . yes
C(111) H(1) 0.98 . . no
C(111) H(2) 1.03 . . no
C(111) H(3) 0.95 . . no
C(112) H(4) 0.86 . . no
C(112) H(5) 0.96 . . no
C(112) H(6) 0.96 . . no
C(113) C(114) 1.49(7) . . yes
C(113) C(118) 1.34(7) . . yes
C(114) C(115) 1.45(7) . . yes
C(114) H(7) 1.05 . . no
C(115) C(116) 1.54(9) . . yes
C(115) H(8) 1.03 . . no
C(116) C(117) 1.29(9) . . yes
C(116) H(9) 0.91 . . no
C(117) C(118) 1.38(8) . . yes
C(117) H(10) 0.89 . . no
C(118) H(11) 0.89 . . no
C(121) H(12) 0.89 . . no
C(121) H(13) 1.08 . . no
C(121) H(14) 0.93 . . no
C(122) H(15) 0.93 . . no
C(122) H(16) 0.93 . . no
C(122) H(17) 0.90 . . no
C(123) C(124) 1.37(6) . . yes
C(123) C(128) 1.37(6) . . yes
C(124) C(125) 1.37(8) . . yes
C(124) H(18) 0.92 . . no
C(125) C(126) 1.25(7) . . yes
C(125) H(19) 0.95 . . no
C(126) C(127) 1.38(7) . . yes
C(126) H(20) 1.02 . . no
C(127) C(128) 1.29(7) . . yes
C(127) H(21) 0.96 . . no
C(128) H(22) 0.98 . . no

loop_
_geom_contact_atom_site_label_1
_geom_contact_atom_site_label_2
_geom_contact_distance
_geom_contact_site_symmetry_1
_geom_contact_site_symmetry_2
_geom_contact_publ_flag
O(11) O(42) 2.93(6) . 2_345 no
O(11) O(12) 3.11(8) . 2_344 no
O(12) O(31) 3.19(6) . 2_345 no
O(12) C(121) 3.39(6) . 2_344 no
O(12) C(11) 3.59(8) . 2_345 no
O(13) O(21) 3.08(7) . 2_344 no
O(13) C(116) 3.21(9) . 2_354 no
O(21) O(42) 3.14(7) . 1_556 no
O(21) C(13) 3.30(7) . 2_345 no
O(21) O(82) 3.33(6) . . no
O(21) C(11) 3.50(7) . 2_345 no
O(22) O(41) 3.07(6) . 1_556 no
O(22) O(52) 3.13(5) . 2_355 no
O(22) O(42) 3.23(6) . 1_556 no
O(22) C(41) 3.41(8) . 1_556 no
O(22) C(42) 3.42(8) . 1_556 no
O(22) C(115) 3.54(7) . 2_355 no
O(23) O(82) 2.90(6) . . no
O(23) O(43) 3.55(8) . 1_556 no
O(31) O(82) 3.06(6) . 1_554 no
O(31) O(73) 3.11(5) . 1_554 no
O(31) C(82) 3.28(7) . 1_554 no
O(31) C(121) 3.40(6) . 1_554 no
O(31) C(73) 3.58(6) . 1_554 no
O(32) O(83) 3.25(7) . . no
O(32) C(83) 3.34(8) . . no
O(32) O(73) 3.45(5) . 1_554 no
O(32) O(81) 3.46(6) . . no
O(32) C(81) 3.56(8) . . no
O(33) O(81) 3.03(7) . . no
O(33) O(71) 3.14(6) . 1_554 no
O(33) O(73) 3.29(4) . 1_554 no
O(33) C(71) 3.38(7) . 1_554 no
O(33) C(73) 3.47(6) . 1_554 no
O(41) O(53) 3.07(5) . 2_354 no
O(41) C(53) 3.21(6) . 2_354 no
O(41) O(52) 3.40(6) . 2_354 no
O(41) C(115) 3.41(8) . 2_354 no
O(41) C(52) 3.44(7) . 2_354 no
O(41) C(116) 3.51(7) . 2_354 no
O(42) C(22) 3.35(8) . 1_554 no
O(42) C(21) 3.38(7) . 1_554 no
O(42) C(11) 3.47(7) . 2_344 no
O(43) C(127) 3.16(8) . 1_564 no
O(51) O(52) 3.13(5) . 2_355 no
O(51) C(115) 3.55(8) . 2_355 no
O(52) O(53) 3.18(4) . 2_354 no
O(52) C(53) 3.21(5) . 2_354 no
O(52) C(51) 3.35(6) . 2_354 no
O(61) O(72) 3.22(6) . 1_554 no
O(61) O(103) 3.34(5) . 3_354 no
O(61) O(101) 3.46(7) . 1_554 no
O(61) O(102) 3.58(5) . 3_354 no
O(62) O(101) 3.00(7) . 3_354 no
O(62) O(103) 3.40(6) . 3_354 no
O(62) C(101) 3.43(8) . 3_354 no
O(62) O(92) 3.51(7) . 3_355 no
O(63) O(103) 3.54(6) . 3_354 no
O(63) O(93) 3.58(7) . 3_355 no
O(71) O(92) 3.40(6) . 3_355 no
O(72) O(92) 3.23(6) . 3_355 no
O(72) O(93) 3.26(6) . 3_355 no
O(72) O(102) 3.29(6) . 3_355 no
O(72) C(92) 3.31(6) . 3_355 no
O(72) C(93) 3.44(8) . 3_355 no
O(73) C(31) 3.20(7) . 1_556 no
O(73) O(91) 3.43(6) . 1_556 no
O(73) C(32) 3.50(7) . 1_556 no
O(73) O(81) 3.57(7) . 1_556 no
O(81) O(102) 3.56(7) . 3_354 no
O(82) C(23) 3.21(8) . . no
O(82) C(21) 3.37(7) . . no
O(83) C(117) 3.3(1) . 1_545 no
O(91) O(103) 3.49(7) . 1_554 no
O(93) O(101) 3.43(7) . 3_344 no
O(101) C(125) 3.29(8) . 3_355 no
O(102) C(112) 3.40(6) . 3_345 no
O(103) C(62) 3.21(7) . 3_345 no
O(103) C(61) 3.32(6) . 3_345 no
O(103) C(63) 3.46(7) . 3_345 no
